data_4083337
loop_
_publ_author_name
'Annibale, Vincent T.'
'Song, Datong'

_publ_section_title
;
 Reaction of Dinuclear Rhodium 4,5-Diazafluorenyl-9-Carboxylate Complexes
 with H2and CO2
;
_journal_issue 11
_journal_name_full Organometallics
_journal_page_first 2776
_journal_paper_doi 10.1021/om500278a
_journal_volume 33
_journal_year 2014
_chemical_formula_sum 'C56 H55 N2 O4 P2 Rh'
_chemical_formula_weight 984.87
_chemical_name_systematic
;
 ?
;
_space_group_crystal_system monoclinic
_space_group_IT_number 14
_space_group_name_Hall '-P 2ybc'
_space_group_name_H-M_alt 'P 1 21/c 1'
_symmetry_space_group_name_Hall '-P 2ybc'
_symmetry_space_group_name_H-M 'P 1 21/c 1'
_atom_sites_solution_hydrogens mixed
_audit_creation_method SHELXL-2013
_cell_angle_alpha 90
_cell_angle_beta 101.1770(10)
_cell_angle_gamma 90
_cell_formula_units_Z 4
_cell_length_a 9.4229(2)
_cell_length_b 25.4721(7)
_cell_length_c 23.9558(7)
_cell_measurement_reflns_used 50841
_cell_measurement_temperature 150(2)
_cell_measurement_theta_max 27.446
_cell_measurement_theta_min 1.599
_cell_volume 5640.8(3)
_computing_structure_refinement 'SHELXL-2013 (Sheldrick, 2013)'
_diffrn_ambient_temperature 150(2)
_diffrn_measured_fraction_theta_full 0.998
_diffrn_measured_fraction_theta_max 0.993
_diffrn_radiation_type MoK\a
_diffrn_radiation_wavelength 0.71073
_diffrn_reflns_av_R_equivalents 0.0612
_diffrn_reflns_av_unetI/netI 0.0718
_diffrn_reflns_Laue_measured_fraction_full 0.998
_diffrn_reflns_Laue_measured_fraction_max 0.993
_diffrn_reflns_limit_h_max 8
_diffrn_reflns_limit_h_min -12
_diffrn_reflns_limit_k_max 32
_diffrn_reflns_limit_k_min -33
_diffrn_reflns_limit_l_max 31
_diffrn_reflns_limit_l_min -31
_diffrn_reflns_number 50841
_diffrn_reflns_point_group_measured_fraction_full 0.998
_diffrn_reflns_point_group_measured_fraction_max 0.993
_diffrn_reflns_theta_full 25.242
_diffrn_reflns_theta_max 27.446
_diffrn_reflns_theta_min 1.599
_exptl_absorpt_coefficient_mu 0.401
_exptl_absorpt_correction_T_max 0.7455
_exptl_absorpt_correction_T_min 0.6301
_exptl_absorpt_correction_type multi-scan
_exptl_absorpt_process_details 'Bruker Apex 2'
_exptl_crystal_colour yellow
_exptl_crystal_density_diffrn 1.160
_exptl_crystal_description needle
_exptl_crystal_F_000 2048
_exptl_crystal_size_max 0.250
_exptl_crystal_size_mid 0.100
_exptl_crystal_size_min 0.050
_platon_squeeze_details
;
;
_refine_diff_density_max 0.921
_refine_diff_density_min -1.359
_refine_diff_density_rms 0.089
_refine_ls_extinction_method none
_refine_ls_goodness_of_fit_ref 1.040
_refine_ls_hydrogen_treatment mixed
_refine_ls_matrix_type full
_refine_ls_number_parameters 592
_refine_ls_number_reflns 12794
_refine_ls_number_restraints 0
_refine_ls_restrained_S_all 1.040
_refine_ls_R_factor_all 0.0981
_refine_ls_R_factor_gt 0.0616
_refine_ls_shift/su_max 0.001
_refine_ls_shift/su_mean 0.000
_refine_ls_structure_factor_coef Fsqd
_refine_ls_weighting_details 'w=1/[\s^2^(Fo^2^)+(0.0637P)^2^+7.7045P] where P=(Fo^2^+2Fc^2^)/3'
_refine_ls_weighting_scheme calc
_refine_ls_wR_factor_gt 0.1414
_refine_ls_wR_factor_ref 0.1517
_reflns_Friedel_coverage 0.000
_reflns_number_gt 8609
_reflns_number_total 12794
_reflns_threshold_expression 'I > 2\s(I)'
_cod_data_source_file om500278a_si_002.cif
_cod_data_source_block 2(THF)
_cod_depositor_comments
;
The following automatic conversions were performed:

'_exptl_absorpt_correction_type' value 'Multi-Scan' changed to
'multi-scan' according to
/usr/data/users/saulius/crontab/automatic-downloads/rss-feeds/ACS/lib/dictionaries/cif_core.dic
dictionary named 'cif_core.dic' version 2.4.2 from 2011-04-26.

Automatic conversion script
Id: cif_fix_values 2281 2013-09-26 08:29:07Z andrius 

 Adding full bibliography for 4083337--4083339.cif.
;
_cod_database_code 4083337
_shelx_space_group_comment
;
The symmetry employed for this shelxl refinement is uniquely defined
by the following loop, which should always be used as a source of
symmetry information in preference to the above space-group names.
They are only intended as comments.
;
_shelx_estimated_absorpt_t_min 0.906
_shelx_estimated_absorpt_t_max 0.980
_shelxl_version_number 2013-4

loop_
_space_group_symop_operation_xyz
'x, y, z'
'-x, y+1/2, -z+1/2'
'-x, -y, -z'
'x, -y-1/2, z-1/2'

loop_
_atom_site_label
_atom_site_type_symbol
_atom_site_fract_x
_atom_site_fract_y
_atom_site_fract_z
_atom_site_U_iso_or_equiv
_atom_site_adp_type
_atom_site_occupancy
_atom_site_site_symmetry_order
_atom_site_calc_flag
_atom_site_refinement_flags_posn
_atom_site_refinement_flags_adp
Rh1 Rh 1.01676(3) 0.75086(2) 0.43993(2) 0.01985(9) Uani 1 1 d . .
H65 H 1.014(6) 0.798(2) 0.439(2) 0.080 Uiso 1 1 d . U
H66 H 1.172(7) 0.761(2) 0.438(3) 0.080 Uiso 1 1 d . U
P1 P 1.09163(11) 0.76157(3) 0.53608(4) 0.0202(2) Uani 1 1 d . .
P2 P 0.98954(11) 0.75647(4) 0.34324(4) 0.0228(2) Uani 1 1 d . .
O1 O 0.4712(3) 0.56930(10) 0.48254(13) 0.0320(7) Uani 1 1 d . .
H1A H 0.4261 0.5396 0.4956 0.048 Uiso 1 1 d R U
O2 O 0.6532(3) 0.51226(10) 0.48149(14) 0.0334(7) Uani 1 1 d . .
O3 O 0.6352(10) 0.8997(2) 0.4338(3) 0.126(3) Uani 1 1 d . .
O6 O 0.7298(9) 0.9779(3) 0.6109(3) 0.135(3) Uani 1 1 d . .
N1 N 0.7872(3) 0.73643(11) 0.44380(14) 0.0222(7) Uani 1 1 d . .
N2 N 1.0215(3) 0.66394(11) 0.44263(13) 0.0189(6) Uani 1 1 d . .
C1 C 0.6679(4) 0.76452(15) 0.4452(2) 0.0297(10) Uani 1 1 d . .
H1 H 0.6692 0.8014 0.4395 0.036 Uiso 1 1 calc R U
C2 C 0.5413(5) 0.74055(16) 0.4550(2) 0.0356(11) Uani 1 1 d . .
H2 H 0.4598 0.7619 0.4568 0.043 Uiso 1 1 calc R U
C3 C 0.5304(4) 0.68703(16) 0.46223(19) 0.0292(9) Uani 1 1 d . .
H3 H 0.4433 0.6718 0.4690 0.035 Uiso 1 1 calc R U
C4 C 0.6501(4) 0.65613(15) 0.45924(16) 0.0218(8) Uani 1 1 d . .
C5 C 0.7736(4) 0.68449(14) 0.44977(16) 0.0196(8) Uani 1 1 d . .
C6 C 0.8862(4) 0.64894(15) 0.44917(15) 0.0195(8) Uani 1 1 d . .
C7 C 0.8384(4) 0.59790(14) 0.45736(16) 0.0208(8) Uani 1 1 d . .
C8 C 0.9418(4) 0.55743(15) 0.45889(18) 0.0254(9) Uani 1 1 d . .
H8 H 0.9183 0.5217 0.4642 0.031 Uiso 1 1 calc R U
C9 C 1.0796(4) 0.57231(15) 0.45224(18) 0.0261(9) Uani 1 1 d . .
H9 H 1.1513 0.5460 0.4526 0.031 Uiso 1 1 calc R U
C10 C 1.1155(4) 0.62451(15) 0.44501(16) 0.0236(8) Uani 1 1 d . .
H10 H 1.2120 0.6325 0.4416 0.028 Uiso 1 1 calc R U
C11 C 0.6897(4) 0.60130(15) 0.46451(17) 0.0217(8) Uani 1 1 d . .
C12 C 0.6067(4) 0.55804(15) 0.47666(18) 0.0261(9) Uani 1 1 d . .
C13 C 1.1987(4) 0.70647(15) 0.57012(16) 0.0242(8) Uani 1 1 d . .
C14 C 1.1339(5) 0.65675(17) 0.57266(18) 0.0347(10) Uani 1 1 d . .
H14 H 1.0321 0.6531 0.5611 0.042 Uiso 1 1 calc R U
C15 C 1.2178(6) 0.61328(18) 0.59185(19) 0.0447(13) Uani 1 1 d . .
H15 H 1.1735 0.5800 0.5935 0.054 Uiso 1 1 calc R U
C16 C 1.3665(6) 0.6185(2) 0.6086(2) 0.0468(14) Uani 1 1 d . .
H16 H 1.4240 0.5886 0.6216 0.056 Uiso 1 1 calc R U
C17 C 1.4302(6) 0.6663(2) 0.6065(2) 0.0465(13) Uani 1 1 d . .
H17 H 1.5320 0.6697 0.6183 0.056 Uiso 1 1 calc R U
C18 C 1.3478(5) 0.71021(18) 0.5874(2) 0.0360(10) Uani 1 1 d . .
H18 H 1.3939 0.7432 0.5861 0.043 Uiso 1 1 calc R U
C19 C 1.2101(4) 0.81780(15) 0.55937(17) 0.0249(9) Uani 1 1 d . .
C20 C 1.2370(5) 0.83339(19) 0.6158(2) 0.0402(11) Uani 1 1 d . .
H20 H 1.1899 0.8158 0.6421 0.048 Uiso 1 1 calc R U
C21 C 1.3315(6) 0.8742(2) 0.6345(2) 0.0488(13) Uani 1 1 d . .
H21 H 1.3498 0.8842 0.6734 0.059 Uiso 1 1 calc R U
C22 C 1.3993(5) 0.90031(18) 0.5963(2) 0.0422(12) Uani 1 1 d . .
H22 H 1.4628 0.9288 0.6086 0.051 Uiso 1 1 calc R U
C23 C 1.3738(5) 0.88466(17) 0.5401(2) 0.0408(12) Uani 1 1 d . .
H23 H 1.4228 0.9019 0.5142 0.049 Uiso 1 1 calc R U
C24 C 1.2785(5) 0.84445(16) 0.52083(19) 0.0323(10) Uani 1 1 d . .
H24 H 1.2594 0.8350 0.4817 0.039 Uiso 1 1 calc R U
C25 C 0.9444(4) 0.77213(17) 0.57519(17) 0.0257(9) Uani 1 1 d . .
C26 C 0.9165(5) 0.7412(2) 0.61760(19) 0.0411(12) Uani 1 1 d . .
H26 H 0.9768 0.7119 0.6301 0.049 Uiso 1 1 calc R U
C27 C 0.7962(6) 0.7526(3) 0.6435(2) 0.0606(16) Uani 1 1 d . .
H27 H 0.7775 0.7311 0.6737 0.073 Uiso 1 1 calc R U
C28 C 0.7081(6) 0.7939(3) 0.6254(2) 0.0553(15) Uani 1 1 d . .
H28 H 0.6262 0.8008 0.6419 0.066 Uiso 1 1 calc R U
C29 C 0.7390(6) 0.8253(2) 0.5831(3) 0.0547(14) Uani 1 1 d . .
H29 H 0.6803 0.8551 0.5711 0.066 Uiso 1 1 calc R U
C30 C 0.8544(5) 0.81412(19) 0.5576(2) 0.0429(12) Uani 1 1 d . .
H30 H 0.8724 0.8357 0.5274 0.052 Uiso 1 1 calc R U
C31 C 1.0759(5) 0.81125(16) 0.31392(19) 0.0313(10) Uani 1 1 d . .
C32 C 1.1015(7) 0.85807(19) 0.3423(2) 0.0596(16) Uani 1 1 d . .
H32 H 1.0772 0.8619 0.3787 0.071 Uiso 1 1 calc R U
C33 C 1.1626(10) 0.8999(2) 0.3182(3) 0.096(3) Uani 1 1 d . .
H33 H 1.1807 0.9323 0.3380 0.115 Uiso 1 1 calc R U
C34 C 1.1969(8) 0.8939(3) 0.2646(3) 0.080(2) Uani 1 1 d . .
H34 H 1.2348 0.9229 0.2472 0.096 Uiso 1 1 calc R U
C35 C 1.1774(6) 0.8478(2) 0.2372(2) 0.0483(13) Uani 1 1 d . .
H35 H 1.2056 0.8437 0.2014 0.058 Uiso 1 1 calc R U
C36 C 1.1162(5) 0.80645(19) 0.26106(19) 0.0373(11) Uani 1 1 d . .
H36 H 1.1011 0.7740 0.2412 0.045 Uiso 1 1 calc R U
C37 C 1.0675(5) 0.70028(15) 0.31215(18) 0.0302(10) Uani 1 1 d . .
C38 C 1.2049(5) 0.68402(19) 0.3382(2) 0.0396(11) Uani 1 1 d . .
H38 H 1.2542 0.7024 0.3707 0.048 Uiso 1 1 calc R U
C39 C 1.2721(7) 0.6415(2) 0.3179(3) 0.0547(15) Uani 1 1 d . .
H39 H 1.3661 0.6311 0.3367 0.066 Uiso 1 1 calc R U
C40 C 1.2059(8) 0.6158(2) 0.2727(3) 0.0647(18) Uani 1 1 d . .
H40 H 1.2524 0.5865 0.2594 0.078 Uiso 1 1 calc R U
C41 C 1.0693(9) 0.6306(2) 0.2441(3) 0.070(2) Uani 1 1 d . .
H41 H 1.0238 0.6120 0.2111 0.084 Uiso 1 1 calc R U
C42 C 0.9985(6) 0.67319(19) 0.2641(2) 0.0464(13) Uani 1 1 d . .
H42 H 0.9045 0.6834 0.2450 0.056 Uiso 1 1 calc R U
C43 C 0.8033(5) 0.75978(17) 0.30547(17) 0.0317(10) Uani 1 1 d . .
C44 C 0.7438(5) 0.8043(2) 0.2785(2) 0.0436(12) Uani 1 1 d . .
H44 H 0.8029 0.8344 0.2772 0.052 Uiso 1 1 calc R U
C45 C 0.5961(7) 0.8062(3) 0.2526(2) 0.069(2) Uani 1 1 d . .
H45 H 0.5552 0.8373 0.2343 0.083 Uiso 1 1 calc R U
C46 C 0.5116(6) 0.7620(4) 0.2543(3) 0.081(2) Uani 1 1 d . .
H46 H 0.4120 0.7627 0.2371 0.098 Uiso 1 1 calc R U
C47 C 0.5714(7) 0.7166(4) 0.2811(3) 0.078(2) Uani 1 1 d . .
H47 H 0.5137 0.6860 0.2808 0.093 Uiso 1 1 calc R U
C48 C 0.7135(6) 0.7158(3) 0.3078(2) 0.0574(16) Uani 1 1 d . .
H48 H 0.7521 0.6854 0.3282 0.069 Uiso 1 1 calc R U
C49 C 0.7614(11) 0.9103(4) 0.4083(4) 0.116(3) Uani 1 1 d . .
H49A H 0.8000 0.8772 0.3955 0.139 Uiso 1 1 calc R U
H49B H 0.8386 0.9274 0.4363 0.139 Uiso 1 1 calc R U
C50 C 0.7118(12) 0.9457(3) 0.3590(4) 0.109(3) Uani 1 1 d . .
H50A H 0.7270 0.9830 0.3701 0.131 Uiso 1 1 calc R U
H50B H 0.7625 0.9380 0.3274 0.131 Uiso 1 1 calc R U
C51 C 0.5560(11) 0.9330(3) 0.3432(4) 0.109(3) Uani 1 1 d . .
H51A H 0.4976 0.9651 0.3446 0.131 Uiso 1 1 calc R U
H51B H 0.5335 0.9188 0.3040 0.131 Uiso 1 1 calc R U
C52 C 0.5215(12) 0.8938(5) 0.3837(5) 0.149(5) Uani 1 1 d . .
H52A H 0.4253 0.9008 0.3930 0.179 Uiso 1 1 calc R U
H52B H 0.5218 0.8579 0.3678 0.179 Uiso 1 1 calc R U
C61 C 0.7123(13) 0.9936(5) 0.5567(4) 0.135(4) Uani 1 1 d . .
H61A H 0.6408 1.0225 0.5501 0.162 Uiso 1 1 calc R U
H61B H 0.6733 0.9640 0.5315 0.162 Uiso 1 1 calc R U
C62 C 0.8430(15) 1.0109(5) 0.5423(5) 0.157(5) Uani 1 1 d . .
H62A H 0.8719 1.0460 0.5585 0.188 Uiso 1 1 calc R U
H62B H 0.8374 1.0117 0.5006 0.188 Uiso 1 1 calc R U
C63 C 0.9439(13) 0.9679(5) 0.5708(7) 0.161(5) Uani 1 1 d . .
H63A H 1.0459 0.9797 0.5799 0.194 Uiso 1 1 calc R U
H63B H 0.9364 0.9356 0.5474 0.194 Uiso 1 1 calc R U
C64 C 0.8806(17) 0.9603(4) 0.6245(5) 0.153(5) Uani 1 1 d . .
H64A H 0.8853 0.9228 0.6358 0.183 Uiso 1 1 calc R U
H64B H 0.9357 0.9812 0.6563 0.183 Uiso 1 1 calc R U

loop_
_atom_site_aniso_label
_atom_site_aniso_U_11
_atom_site_aniso_U_22
_atom_site_aniso_U_33
_atom_site_aniso_U_23
_atom_site_aniso_U_13
_atom_site_aniso_U_12
Rh1 0.01698(15) 0.02143(14) 0.02129(15) 0.00333(14) 0.00410(10) -0.00466(13)
P1 0.0202(5) 0.0184(5) 0.0227(5) 0.0009(4) 0.0061(4) -0.0042(4)
P2 0.0220(5) 0.0256(5) 0.0211(5) 0.0047(4) 0.0046(4) -0.0050(4)
O1 0.0198(16) 0.0247(14) 0.054(2) 0.0069(13) 0.0144(14) -0.0062(12)
O2 0.0233(16) 0.0230(15) 0.057(2) 0.0123(13) 0.0155(14) -0.0029(12)
O3 0.234(9) 0.083(4) 0.075(4) 0.004(3) 0.067(5) 0.022(5)
O6 0.170(7) 0.118(5) 0.120(6) 0.006(4) 0.037(5) -0.051(5)
N1 0.0218(17) 0.0188(16) 0.0264(17) 0.0030(12) 0.0053(14) -0.0034(12)
N2 0.0121(15) 0.0258(15) 0.0198(16) 0.0001(13) 0.0059(12) -0.0064(13)
C1 0.022(2) 0.0189(19) 0.049(3) 0.0009(17) 0.0089(19) -0.0011(15)
C2 0.021(2) 0.027(2) 0.059(3) -0.0030(19) 0.009(2) 0.0019(16)
C3 0.015(2) 0.033(2) 0.040(2) -0.0002(18) 0.0064(18) -0.0067(16)
C4 0.016(2) 0.0271(19) 0.021(2) 0.0005(15) 0.0018(16) -0.0046(15)
C5 0.0177(19) 0.0207(18) 0.0195(19) 0.0026(14) 0.0011(15) -0.0027(14)
C6 0.0153(19) 0.0280(19) 0.0154(18) 0.0025(14) 0.0037(15) -0.0052(15)
C7 0.020(2) 0.0218(18) 0.021(2) 0.0031(15) 0.0029(16) -0.0049(15)
C8 0.019(2) 0.0247(19) 0.034(2) 0.0049(17) 0.0065(17) -0.0034(16)
C9 0.020(2) 0.025(2) 0.034(2) -0.0002(17) 0.0058(17) 0.0018(16)
C10 0.017(2) 0.033(2) 0.022(2) 0.0062(16) 0.0059(16) 0.0012(16)
C11 0.0151(19) 0.0270(19) 0.024(2) 0.0032(16) 0.0055(16) -0.0033(15)
C12 0.017(2) 0.028(2) 0.033(2) 0.0016(17) 0.0041(17) -0.0039(16)
C13 0.028(2) 0.026(2) 0.019(2) -0.0021(15) 0.0025(17) -0.0002(17)
C14 0.039(3) 0.038(2) 0.022(2) 0.0081(18) -0.0067(19) -0.003(2)
C15 0.076(4) 0.032(2) 0.022(2) 0.0061(18) -0.001(2) 0.003(2)
C16 0.070(4) 0.043(3) 0.030(3) 0.005(2) 0.018(3) 0.029(3)
C17 0.036(3) 0.060(3) 0.043(3) 0.002(2) 0.005(2) 0.017(2)
C18 0.030(3) 0.038(2) 0.041(3) -0.001(2) 0.007(2) 0.0009(19)
C19 0.022(2) 0.0232(19) 0.029(2) -0.0007(16) 0.0038(17) -0.0021(16)
C20 0.037(3) 0.051(3) 0.035(3) -0.013(2) 0.013(2) -0.012(2)
C21 0.049(3) 0.057(3) 0.042(3) -0.021(2) 0.012(3) -0.017(3)
C22 0.035(3) 0.034(2) 0.057(3) -0.010(2) 0.008(2) -0.015(2)
C23 0.036(3) 0.034(2) 0.052(3) 0.003(2) 0.008(2) -0.013(2)
C24 0.033(3) 0.033(2) 0.030(2) 0.0049(18) 0.0060(19) -0.0067(19)
C25 0.017(2) 0.042(2) 0.019(2) -0.0024(17) 0.0043(16) -0.0096(17)
C26 0.031(2) 0.064(3) 0.030(2) 0.004(2) 0.0097(19) -0.009(2)
C27 0.051(3) 0.097(5) 0.043(3) 0.014(3) 0.031(3) -0.013(4)
C28 0.026(3) 0.093(4) 0.050(3) -0.021(3) 0.015(2) -0.006(3)
C29 0.045(3) 0.068(4) 0.057(4) -0.014(3) 0.024(3) 0.005(3)
C30 0.037(3) 0.043(3) 0.054(3) 0.001(2) 0.021(2) 0.002(2)
C31 0.028(2) 0.031(2) 0.035(3) 0.0123(18) 0.007(2) -0.0091(18)
C32 0.103(5) 0.034(3) 0.047(3) 0.003(2) 0.027(3) -0.018(3)
C33 0.185(9) 0.041(3) 0.070(5) -0.001(3) 0.043(5) -0.057(4)
C34 0.107(6) 0.073(4) 0.059(4) 0.026(3) 0.014(4) -0.050(4)
C35 0.047(3) 0.061(3) 0.039(3) 0.020(2) 0.014(2) -0.011(3)
C36 0.037(3) 0.046(3) 0.029(2) 0.013(2) 0.008(2) -0.006(2)
C37 0.043(3) 0.026(2) 0.024(2) 0.0051(17) 0.014(2) -0.0032(19)
C38 0.041(3) 0.047(3) 0.036(3) 0.007(2) 0.021(2) 0.006(2)
C39 0.062(4) 0.058(3) 0.055(4) 0.011(3) 0.039(3) 0.015(3)
C40 0.089(5) 0.047(3) 0.072(5) 0.010(3) 0.048(4) 0.007(3)
C41 0.119(6) 0.052(4) 0.044(4) -0.015(3) 0.027(4) -0.020(4)
C42 0.062(4) 0.038(3) 0.038(3) -0.007(2) 0.009(3) -0.014(2)
C43 0.033(2) 0.047(3) 0.0173(19) -0.0015(17) 0.0090(17) -0.004(2)
C44 0.032(3) 0.066(3) 0.033(3) -0.011(2) 0.005(2) 0.017(2)
C45 0.046(4) 0.112(6) 0.043(3) -0.016(3) -0.010(3) 0.041(4)
C46 0.020(3) 0.155(8) 0.066(4) -0.021(5) 0.000(3) 0.007(4)
C47 0.034(3) 0.155(7) 0.041(4) 0.000(4) 0.000(3) -0.033(4)
C48 0.038(3) 0.097(5) 0.034(3) 0.008(3) -0.001(2) -0.034(3)
C49 0.126(8) 0.103(7) 0.113(8) 0.028(6) 0.009(7) -0.032(6)
C50 0.151(10) 0.084(6) 0.100(7) 0.012(5) 0.043(7) 0.010(6)
C51 0.129(9) 0.091(6) 0.108(7) 0.019(5) 0.029(6) 0.003(6)
C52 0.123(9) 0.179(11) 0.153(11) 0.101(9) 0.049(8) 0.066(8)
C61 0.157(11) 0.167(10) 0.087(7) 0.038(7) 0.041(7) -0.008(8)
C62 0.189(13) 0.147(10) 0.157(11) 0.059(9) 0.095(10) 0.025(9)
C63 0.132(10) 0.155(12) 0.215(16) 0.012(11) 0.079(11) 0.024(8)
C64 0.222(15) 0.080(6) 0.127(10) 0.018(6) -0.040(10) 0.049(8)

loop_
_atom_type_symbol
_atom_type_description
_atom_type_scat_dispersion_real
_atom_type_scat_dispersion_imag
_atom_type_scat_source
C C 0.0033 0.0016 'International Tables Vol C Tables 4.2.6.8 and 6.1.1.4'
H H 0.0000 0.0000 'International Tables Vol C Tables 4.2.6.8 and 6.1.1.4'
N N 0.0061 0.0033 'International Tables Vol C Tables 4.2.6.8 and 6.1.1.4'
O O 0.0106 0.0060 'International Tables Vol C Tables 4.2.6.8 and 6.1.1.4'
P P 0.1023 0.0942 'International Tables Vol C Tables 4.2.6.8 and 6.1.1.4'
Rh Rh -1.1178 0.9187 'International Tables Vol C Tables 4.2.6.8 and 6.1.1.4'

loop_
_geom_angle_atom_site_label_1
_geom_angle_atom_site_label_2
_geom_angle_atom_site_label_3
_geom_angle
N1 Rh1 N2 81.22(11)
N1 Rh1 P2 97.72(9)
N2 Rh1 P2 95.15(8)
N1 Rh1 P1 95.20(9)
N2 Rh1 P1 95.11(8)
P2 Rh1 P1 164.58(4)
C13 P1 C19 102.32(19)
C13 P1 C25 106.92(19)
C19 P1 C25 101.85(18)
C13 P1 Rh1 113.17(13)
C19 P1 Rh1 116.69(14)
C25 P1 Rh1 114.47(13)
C43 P2 C31 103.5(2)
C43 P2 C37 105.0(2)
C31 P2 C37 101.36(19)
C43 P2 Rh1 114.60(13)
C31 P2 Rh1 117.88(15)
C37 P2 Rh1 112.85(14)
C52 O3 C49 101.8(7)
C61 O6 C64 103.8(9)
C1 N1 C5 115.3(3)
C1 N1 Rh1 138.1(3)
C5 N1 Rh1 106.5(2)
C10 N2 C6 114.3(3)
C10 N2 Rh1 139.8(3)
C6 N2 Rh1 105.5(2)
N1 C1 C2 121.2(4)
C3 C2 C1 122.6(4)
C2 C3 C4 118.2(4)
C3 C4 C5 114.7(3)
C3 C4 C11 137.9(4)
C5 C4 C11 107.4(3)
N1 C5 C6 123.4(3)
N1 C5 C4 128.0(4)
C6 C5 C4 108.6(3)
N2 C6 C5 123.1(3)
N2 C6 C7 127.3(3)
C5 C6 C7 109.5(3)
C6 C7 C8 116.2(3)
C6 C7 C11 107.8(3)
C8 C7 C11 136.0(3)
C9 C8 C7 116.9(3)
C8 C9 C10 122.0(4)
N2 C10 C9 123.3(4)
C12 C11 C4 128.9(4)
C12 C11 C7 124.4(3)
C4 C11 C7 106.7(3)
O2 C12 O1 121.1(3)
O2 C12 C11 123.4(4)
O1 C12 C11 115.5(3)
C18 C13 C14 118.0(4)
C18 C13 P1 121.3(3)
C14 C13 P1 120.2(3)
C15 C14 C13 120.5(5)
C14 C15 C16 119.9(5)
C17 C16 C15 120.1(4)
C16 C17 C18 120.7(5)
C17 C18 C13 120.8(5)
C20 C19 C24 119.0(4)
C20 C19 P1 120.4(3)
C24 C19 P1 120.6(3)
C19 C20 C21 121.0(5)
C22 C21 C20 119.9(5)
C23 C22 C21 119.4(4)
C22 C23 C24 121.3(4)
C23 C24 C19 119.4(4)
C26 C25 C30 118.9(4)
C26 C25 P1 125.0(4)
C30 C25 P1 116.0(3)
C25 C26 C27 119.8(5)
C28 C27 C26 120.5(5)
C27 C28 C29 119.1(5)
C28 C29 C30 120.5(6)
C29 C30 C25 121.2(5)
C32 C31 C36 118.3(4)
C32 C31 P2 121.6(4)
C36 C31 P2 120.2(3)
C31 C32 C33 120.6(5)
C32 C33 C34 119.2(6)
C35 C34 C33 121.0(5)
C34 C35 C36 119.6(5)
C35 C36 C31 121.3(5)
C38 C37 C42 118.0(4)
C38 C37 P2 117.6(3)
C42 C37 P2 124.3(4)
C37 C38 C39 121.7(5)
C40 C39 C38 120.1(6)
C39 C40 C41 121.0(6)
C40 C41 C42 120.0(6)
C37 C42 C41 119.2(6)
C44 C43 C48 118.8(5)
C44 C43 P2 122.8(4)
C48 C43 P2 118.2(4)
C43 C44 C45 121.0(6)
C46 C45 C44 118.9(6)
C45 C46 C47 120.5(6)
C48 C47 C46 120.1(7)
C47 C48 C43 120.7(6)
O3 C49 C50 106.7(8)
C51 C50 C49 102.4(8)
C52 C51 C50 108.3(8)
O3 C52 C51 104.6(10)
O6 C61 C62 112.4(11)
C61 C62 C63 99.4(9)
C62 C63 C64 99.0(9)
O6 C64 C63 107.1(8)

loop_
_geom_bond_atom_site_label_1
_geom_bond_atom_site_label_2
_geom_bond_distance
Rh1 N1 2.213(3)
Rh1 N2 2.215(3)
Rh1 P2 2.2848(10)
Rh1 P1 2.2908(11)
P1 C13 1.826(4)
P1 C19 1.835(4)
P1 C25 1.838(4)
P2 C43 1.814(5)
P2 C31 1.823(4)
P2 C37 1.832(4)
O1 C12 1.342(5)
O2 C12 1.244(5)
O3 C52 1.453(12)
O3 C49 1.463(11)
O6 C61 1.339(10)
O6 C64 1.465(13)
N1 C1 1.338(5)
N1 C5 1.340(5)
N2 C10 1.333(5)
N2 C6 1.369(5)
C1 C2 1.400(6)
C2 C3 1.380(6)
C3 C4 1.389(6)
C4 C5 1.425(5)
C4 C11 1.445(5)
C5 C6 1.397(5)
C6 C7 1.402(5)
C7 C8 1.414(5)
C7 C11 1.447(5)
C8 C9 1.391(5)
C9 C10 1.391(5)
C11 C12 1.414(5)
C13 C18 1.389(6)
C13 C14 1.412(6)
C14 C15 1.386(6)
C15 C16 1.387(8)
C16 C17 1.365(7)
C17 C18 1.387(6)
C19 C20 1.385(6)
C19 C24 1.399(6)
C20 C21 1.385(6)
C21 C22 1.384(7)
C22 C23 1.378(7)
C23 C24 1.382(6)
C25 C26 1.352(6)
C25 C30 1.379(6)
C26 C27 1.423(7)
C27 C28 1.358(8)
C28 C29 1.367(8)
C29 C30 1.376(7)
C31 C32 1.371(7)
C31 C36 1.396(6)
C32 C33 1.390(7)
C33 C34 1.392(9)
C34 C35 1.341(8)
C35 C36 1.378(6)
C37 C38 1.386(7)
C37 C42 1.391(6)
C38 C39 1.389(7)
C39 C40 1.315(9)
C40 C41 1.389(9)
C41 C42 1.405(8)
C43 C44 1.371(6)
C43 C48 1.412(7)
C44 C45 1.410(7)
C45 C46 1.385(10)
C46 C47 1.388(11)
C47 C48 1.368(8)
C49 C50 1.486(11)
C50 C51 1.479(12)
C51 C52 1.472(11)
C61 C62 1.412(14)
C62 C63 1.523(14)
C63 C64 1.531(15)

loop_
_platon_squeeze_void_nr
_platon_squeeze_void_average_x
_platon_squeeze_void_average_y
_platon_squeeze_void_average_z
_platon_squeeze_void_volume
_platon_squeeze_void_count_electrons
_platon_squeeze_void_content
1 0.008 0.997 0.188 270 85 ' '
2 -0.003 0.497 0.312 270 85 ' '
3 0.009 0.503 0.688 270 86 ' '
4 -0.008 0.003 0.812 270 85 ' '
